data_2006780
loop_
_publ_author_name
'Abboud, Khalil A.'
'Ocampo, Rogelio'
'Dolbier Jr, William R.'

_publ_section_title
;
 \a,\a-Difluoro-\b-lactone and its Non-Fluorinated Analog
;
_journal_issue 12
_journal_name_full 'Acta Crystallographica Section C'
_journal_page_first 1923
_journal_page_last 1926
_journal_paper_doi 10.1107/S0108270197010020
_journal_volume 53
_journal_year 1997
_chemical_formula_moiety 'C17 H16 O2'
_chemical_formula_sum 'C17 H16 O2'
_chemical_formula_weight 252.30
_chemical_name_systematic
;
 ?
;
_space_group_IT_number 33
_symmetry_cell_setting orthorhombic
_symmetry_space_group_name_Hall 'P 2c -2n'
_symmetry_space_group_name_H-M 'P n a 21'
_audit_creation_method SHELXTL5
_cell_angle_alpha 90.00
_cell_angle_beta 90.00
_cell_angle_gamma 90.00
_cell_formula_units_Z 8
_cell_length_a 21.3183(5)
_cell_length_b 5.6751(2)
_cell_length_c 22.5050(4)
_cell_measurement_reflns_used 4673
_cell_measurement_temperature 173(2)
_cell_measurement_theta_max 25.0
_cell_measurement_theta_min 3.0
_cell_volume 2722.73(13)
_computing_cell_refinement 'SMART and SAINT (Siemens, 1995)'
_computing_data_collection 'SMART (Siemens, 1995)'
_computing_data_reduction 'SHELXTL5, (Sheldrick, 1995)'
_computing_molecular_graphics SHELXTL5
_computing_publication_material SHELXTL5
_computing_structure_refinement SHELXTL5
_computing_structure_solution SHELXTL5
_diffrn_ambient_temperature 173(2)
_diffrn_measurement_device 'SMART platform'
_diffrn_measurement_method \w
_diffrn_radiation_monochromator graphite
_diffrn_radiation_source 'Normal-focus sealed tube'
_diffrn_radiation_type MoK\a
_diffrn_radiation_wavelength 0.71073
_diffrn_reflns_av_R_equivalents 0.040
_diffrn_reflns_av_sigmaI/netI 0.035
_diffrn_reflns_limit_h_max 25
_diffrn_reflns_limit_h_min 0
_diffrn_reflns_limit_k_max 6
_diffrn_reflns_limit_k_min 0
_diffrn_reflns_limit_l_max 20
_diffrn_reflns_limit_l_min -26
_diffrn_reflns_number 9301
_diffrn_reflns_theta_max 25
_diffrn_reflns_theta_min 3.0
_diffrn_standards_decay_% <1
_exptl_absorpt_coefficient_mu 0.08
_exptl_absorpt_correction_type none
_exptl_crystal_colour Colorless
_exptl_crystal_density_diffrn 1.231
_exptl_crystal_density_method 'not measured'
_exptl_crystal_description Needle
_exptl_crystal_F_000 1072
_exptl_crystal_size_max 0.38
_exptl_crystal_size_mid 0.18
_exptl_crystal_size_min 0.15
_refine_diff_density_max 0.18
_refine_diff_density_min -0.16
_refine_ls_extinction_coef 0.0049(6)
_refine_ls_extinction_method SHELXTL5
_refine_ls_goodness_of_fit_all 1.08
_refine_ls_goodness_of_fit_obs 1.08
_refine_ls_hydrogen_treatment 'H atoms riding'
_refine_ls_matrix_type full
_refine_ls_number_parameters 344
_refine_ls_number_reflns 3108
_refine_ls_number_restraints 1
_refine_ls_restrained_S_all 1.11
_refine_ls_restrained_S_obs 1.08
_refine_ls_R_factor_all 0.059
_refine_ls_R_factor_obs .048
_refine_ls_shift/esd_max 0.001
_refine_ls_shift/esd_mean 0.000
_refine_ls_structure_factor_coef Fsqd
_refine_ls_weighting_details 'w = 1/[\s^2^(Fo^2^)+(0.0244P)^2^+2.1047P] where P = (Fo^2^+2Fc^2^)/3'
_refine_ls_weighting_scheme calc
_refine_ls_wR_factor_all 0.113
_refine_ls_wR_factor_obs .104
_reflns_number_observed 2768
_reflns_number_total 3113
_reflns_observed_criterion >2sigma(I)
_cod_data_source_file bs1033.cif
_cod_data_source_block 1
_cod_depositor_comments
;
The following automatic conversions were performed:
'_symmetry_cell_setting' value 'Orthorhombic' changed to 'orthorhombic'
according to '/home/saulius/struct/CIF-dictionaries/cif_core.dic'
dictionary named 'cif_core.dic' version 2.4.1 from 2010-06-29.

Automatic conversion script
Id: cif_fix_enum 1527 2010-12-29 10:47:43Z saulius 

The following automatic conversions were performed:

'_symmetry_cell_setting' value 'Orthorhombic' changed to
'orthorhombic' according to
/home/saulius/struct/CIF-dictionaries/cif_core.dic dictionary named
'cif_core.dic' version 2.4.1 from 2010-06-29.

Automatic conversion script
Id: cif_fix_values 1715 2011-07-08 13:25:40Z adriana 

The following automatic conversions were performed:

'_refine_ls_weighting_scheme' value 'calc w =
1/[\s^2^(Fo^2^)+(0.0244P)^2^+2.1047P] where P = (Fo^2^+2Fc^2^)/3' was
changed to 'calc'. New tag '_refine_ls_weighting_details' was
created. The value of the new tag was set to 'w =
1/[\s^2^(Fo^2^)+(0.0244P)^2^+2.1047P] where P = (Fo^2^+2Fc^2^)/3'.

Automatic conversion script
Id: cif_fix_values 3143 2015-03-26 13:38:13Z robertas 
;
_cod_original_cell_volume 2722.70(10)
_cod_database_code 2006780

loop_
_symmetry_equiv_pos_as_xyz
'x, y, z'
'-x, -y, z+1/2'
'x+1/2, -y+1/2, z'
'-x+1/2, y+1/2, z+1/2'

loop_
_atom_site_aniso_label
_atom_site_aniso_U_11
_atom_site_aniso_U_22
_atom_site_aniso_U_33
_atom_site_aniso_U_12
_atom_site_aniso_U_13
_atom_site_aniso_U_23
O1 .059(2) .034(2) .047(2) .0061(13) .0099(14) .009(2)
O2 .0445(13) .0366(15) .0278(14) .0026(11) .0019(12) .0030(13)
C1 .034(2) .036(2) .033(2) .000(2) -.002(2) .005(2)
C2 .033(2) .035(2) .030(2) .002(2) -.0009(15) .003(2)
C3 .038(2) .034(2) .032(2) .000(2) .004(2) .004(2)
C4 .050(2) .041(3) .033(2) .004(2) -.006(2) .008(2)
C5 .043(2) .046(3) .032(2) .003(2) -.007(2) .012(2)
C6 .068(3) .049(3) .040(2) .002(2) -.015(2) .001(2)
C7 .091(4) .072(4) .058(3) -.025(3) -.040(3) .018(3)
C8 .061(3) .128(6) .063(4) -.033(4) -.028(3) .045(4)
C9 .046(2) .134(6) .049(3) .015(3) -.005(2) .025(4)
C10 .053(2) .068(3) .039(3) .015(2) -.010(2) .004(2)
C14 .040(2) .040(2) .040(3) .002(2) .010(2) .009(2)
C15 .031(2) .040(2) .041(2) -.003(2) .008(2) .001(2)
C16 .041(2) .051(3) .048(3) .006(2) .000(2) -.006(2)
C17 .042(2) .057(3) .070(4) .007(2) -.003(2) .001(3)
C18 .035(2) .077(3) .054(3) .002(2) -.003(2) .006(3)
C19 .036(2) .084(4) .056(3) -.003(2) -.001(2) -.015(3)
C20 .032(2) .046(2) .064(3) -.003(2) .006(2) -.009(3)
O21 .056(2) .037(2) .047(2) .0063(13) .0094(14) .009(2)
O22 .0420(13) .0304(15) .0314(14) .0006(11) .0035(12) -.0022(13)
C21 .029(2) .039(2) .029(2) .003(2) .001(2) .004(2)
C22 .029(2) .035(2) .027(2) .003(2) -.0008(14) .001(2)
C23 .035(2) .026(2) .031(2) .0013(14) .005(2) -.002(2)
C24 .039(2) .036(2) .034(2) -.003(2) .005(2) .001(2)
C25 .028(2) .039(2) .041(2) -.003(2) .007(2) .001(2)
C26 .039(2) .045(2) .040(2) -.001(2) .002(2) -.002(2)
C27 .040(2) .049(3) .057(3) .006(2) -.001(2) .007(2)
C28 .033(2) .069(3) .045(3) -.009(2) -.002(2) .003(2)
C29 .036(2) .076(3) .048(3) -.009(2) -.002(2) -.020(3)
C30 .033(2) .048(2) .052(3) -.002(2) .004(2) -.015(2)
C34 .050(2) .035(2) .026(2) .002(2) -.001(2) .003(2)
C35 .042(2) .035(2) .027(2) .003(2) -.010(2) .004(2)
C36 .050(2) .044(2) .037(2) .001(2) -.011(2) .001(2)
C37 .071(3) .050(3) .051(3) -.015(2) -.025(2) .011(3)
C38 .050(2) .088(4) .050(3) -.014(3) -.015(2) .026(3)
C39 .039(2) .085(4) .049(3) .014(2) -.004(2) .006(3)
C40 .049(2) .049(3) .040(3) .015(2) -.009(2) -.001(2)

loop_
_atom_site_label
_atom_site_fract_x
_atom_site_fract_y
_atom_site_fract_z
_atom_site_U_iso_or_equiv
_atom_site_thermal_displace_type
_atom_site_calc_flag
_atom_site_refinement_flags
_atom_site_occupancy
_atom_site_disorder_group
_atom_site_type_symbol
O1 .10649(13) .6552(5) .09423(14) .0465(8) Uani d . 1 . O
O2 .13211(11) .8821(5) .01294(12) .0363(6) Uani d . 1 . O
C1 .1117(2) .8420(7) .0708(2) .0342(9) Uani d . 1 . C
C2 .1030(2) 1.0993(7) .0856(2) .0327(9) Uani d . 1 . C
H2A .1307(2) 1.1581(7) .1164(2) .039 Uiso calc R 1 . H
H2B .0599(2) 1.1460(7) .0925(2) .039 Uiso calc R 1 . H
C3 .1268(2) 1.1422(7) .0210(2) .0348(9) Uani d . 1 . C
C4 .0818(2) 1.2454(8) -.0247(2) .0413(10) Uani d . 1 . C
H4A .0776(2) 1.4131(8) -.0174(2) .050 Uiso calc R 1 . H
H4B .0997(2) 1.2254(8) -.0640(2) .050 Uiso calc R 1 . H
C5 .0179(2) 1.1366(8) -.0240(2) .0404(10) Uani d . 1 . C
C6 .0064(2) .9265(9) -.0536(2) .0525(11) Uani d . 1 . C
H6A .0389(2) .8528(9) -.0739(2) .063 Uiso calc R 1 . H
C7 -.0514(3) .8267(11) -.0534(3) .074(2) Uani d . 1 . C
H7A -.0589(3) .6872(11) -.0739(3) .089 Uiso calc R 1 . H
C8 -.0984(3) .9356(15) -.0226(3) .084(2) Uani d . 1 . C
H8A -.1380(3) .8672(15) -.0217(3) .101 Uiso calc R 1 . H
C9 -.0884(2) 1.1447(14) .0073(2) .076(2) Uani d . 1 . C
H9A -.1211(2) 1.2162(14) .0278(2) .092 Uiso calc R 1 . H
C10 -.0298(2) 1.2473(10) .0066(2) .0535(13) Uani d . 1 . C
H10A -.0226(2) 1.3886(10) .0263(2) .064 Uiso calc R 1 . H
C14 .1908(2) 1.2536(8) .0144(2) .0402(10) Uani d . 1 . C
H14A .1865(2) 1.4233(8) .0175(2) .048 Uiso calc R 1 . H
H14B .2069(2) 1.2181(8) -.0249(2) .048 Uiso calc R 1 . H
C15 .23790(15) 1.1711(7) .0603(2) .0373(9) Uani d . 1 . C
C16 .2698(2) .9605(8) .0523(2) .0466(10) Uani d . 1 . C
H16A .2635(2) .8715(8) .0181(2) .056 Uiso calc R 1 . H
C17 .3110(2) .8837(9) .0956(2) .0566(13) Uani d . 1 . C
H17A .3327(2) .7433(9) .0899(2) .068 Uiso calc R 1 . H
C18 .3207(2) 1.0127(10) .1474(2) .0557(13) Uani d . 1 . C
H18A .3482(2) .9575(10) .1763(2) .067 Uiso calc R 1 . H
C19 .2897(2) 1.2201(10) .1556(2) .0589(14) Uani d . 1 . C
H19A .2962(2) 1.3078(10) .1899(2) .071 Uiso calc R 1 . H
C20 .2482(2) 1.3003(8) .1122(2) .0474(11) Uani d . 1 . C
H20A .2270(2) 1.4418(8) .1179(2) .057 Uiso calc R 1 . H
O21 .15679(13) .3292(5) .22956(14) .0466(7) Uani d . 1 . O
O22 .13080(10) .1035(5) .31088(12) .0346(6) Uani d . 1 . O
C21 .1507(2) .1410(7) .2530(2) .0326(9) Uani d . 1 . C
C22 .15902(15) -.1142(7) .2378(2) .0302(8) Uani d . 1 . C
H22A .20215(15) -.1613(7) .2309(2) .036 Uiso calc R 1 . H
H22B .13141(15) -.1711(7) .2067(2) .036 Uiso calc R 1 . H
C23 .13493(15) -.1606(7) .3021(2) .0307(9) Uani d . 1 . C
C24 .07150(15) -.2674(7) .3087(2) .0364(9) Uani d . 1 . C
H24A .05551(15) -.2315(7) .3480(2) .044 Uiso calc R 1 . H
H24B .07516(15) -.4373(7) .3054(2) .044 Uiso calc R 1 . H
C25 .02478(15) -.1805(7) .2626(2) .0360(9) Uani d . 1 . C
C26 -.0062(2) .0302(7) .2695(2) .0414(9) Uani d . 1 . C
H26A -.0001(2) .1182(7) .3039(2) .050 Uiso calc R 1 . H
C27 -.0467(2) .1133(8) .2252(2) .0487(11) Uani d . 1 . C
H27A -.0673(2) .2564(8) .2304(2) .058 Uiso calc R 1 . H
C28 -.0563(2) -.0163(10) .1738(2) .0491(12) Uani d . 1 . C
H28A -.0831(2) .0403(10) .1445(2) .059 Uiso calc R 1 . H
C29 -.0263(2) -.2285(9) .1662(2) .0532(13) Uani d . 1 . C
H29A -.0330(2) -.3171(9) .1320(2) .064 Uiso calc R 1 . H
C30 .0140(2) -.3088(8) .2100(2) .0443(10) Uani d . 1 . C
H30A .0346(2) -.4517(8) .2045(2) .053 Uiso calc R 1 . H
C34 .1802(2) -.2637(7) .3481(2) .0369(9) Uani d . 1 . C
H34A .1630(2) -.2383(7) .3875(2) .044 Uiso calc R 1 . H
H34B .1833(2) -.4324(7) .3419(2) .044 Uiso calc R 1 . H
C35 .2446(2) -.1592(7) .3455(2) .0345(9) Uani d . 1 . C
C36 .2574(2) .0509(8) .3746(2) .0436(10) Uani d . 1 . C
H36A .2259(2) .1254(8) .3962(2) .052 Uiso calc R 1 . H
C37 .3163(2) .1498(9) .3717(2) .0572(13) Uani d . 1 . C
H37A .3248(2) .2915(9) .3909(2) .069 Uiso calc R 1 . H
C38 .3623(2) .0358(11) .3400(2) .0623(14) Uani d . 1 . C
H38A .4024(2) .1003(11) .3381(2) .075 Uiso calc R 1 . H
C39 .3498(2) -.1735(10) .3110(2) .0576(13) Uani d . 1 . C
H39A .3813(2) -.2483(10) .2895(2) .069 Uiso calc R 1 . H
C40 .2911(2) -.2713(8) .3138(2) .0460(11) Uani d . 1 . C
H40A .2827(2) -.4125(8) .2944(2) .055 Uiso calc R 1 . H

loop_
_atom_type_symbol
_atom_type_description
_atom_type_scat_dispersion_real
_atom_type_scat_dispersion_imag
_atom_type_scat_source
C C 0.0033 0.0016 'International Tables Vol C Tables 4.2.6.8 and 6.1.1.4'
H H 0.0000 0.0000 'International Tables Vol C Tables 4.2.6.8 and 6.1.1.4'
O O 0.0106 0.0060 'International Tables Vol C Tables 4.2.6.8 and 6.1.1.4'

loop_
_geom_angle_atom_site_label_1
_geom_angle_atom_site_label_2
_geom_angle_atom_site_label_3
_geom_angle
_geom_angle_publ_flag
C1 O2 C3 91.4(3) yes
O1 C1 O2 126.2(4) ?
O1 C1 C2 138.9(4) ?
O2 C1 C2 94.9(3) yes
C1 C2 C3 84.6(3) yes
C1 C2 H2A 114.5(2) ?
C3 C2 H2A 114.5(2) ?
C1 C2 H2B 114.5(2) ?
C3 C2 H2B 114.5(2) ?
H2A C2 H2B 111.7 ?
O2 C3 C14 109.5(3) ?
O2 C3 C4 110.2(3) ?
C14 C3 C4 110.0(3) ?
O2 C3 C2 89.1(3) yes
C14 C3 C2 116.8(3) ?
C4 C3 C2 118.9(3) ?
C5 C4 C3 114.1(4) ?
C5 C4 H4A 108.7(2) ?
C3 C4 H4A 108.7(2) ?
C5 C4 H4B 108.7(2) ?
C3 C4 H4B 108.7(2) ?
H4A C4 H4B 107.6 ?
C10 C5 C6 120.0(4) ?
C10 C5 C4 119.3(4) ?
C6 C5 C4 120.8(4) ?
C7 C6 C5 121.3(5) ?
C7 C6 H6A 119.4(4) ?
C5 C6 H6A 119.4(3) ?
C6 C7 C8 118.6(6) ?
C6 C7 H7A 120.7(4) ?
C8 C7 H7A 120.7(4) ?
C7 C8 C9 121.6(5) ?
C7 C8 H8A 119.2(4) ?
C9 C8 H8A 119.2(3) ?
C10 C9 C8 119.8(5) ?
C10 C9 H9A 120.1(4) ?
C8 C9 H9A 120.1(3) ?
C9 C10 C5 118.8(5) ?
C9 C10 H10A 120.6(4) ?
C5 C10 H10A 120.6(3) ?
C3 C14 C15 113.8(3) ?
C3 C14 H14A 108.8(2) ?
C15 C14 H14A 108.8(2) ?
C3 C14 H14B 108.8(2) ?
C15 C14 H14B 108.8(2) ?
H14A C14 H14B 107.7 ?
C16 C15 C20 118.9(4) ?
C16 C15 C14 120.3(4) ?
C20 C15 C14 120.8(4) ?
C17 C16 C15 119.6(4) ?
C17 C16 H16A 120.2(3) ?
C15 C16 H16A 120.2(2) ?
C16 C17 C18 121.2(4) ?
C16 C17 H17A 119.4(3) ?
C18 C17 H17A 119.4(3) ?
C19 C18 C17 119.7(4) ?
C19 C18 H18A 120.2(3) ?
C17 C18 H18A 120.2(3) ?
C18 C19 C20 119.7(5) ?
C18 C19 H19A 120.1(3) ?
C20 C19 H19A 120.1(3) ?
C19 C20 C15 120.9(4) ?
C19 C20 H20A 119.5(3) ?
C15 C20 H20A 119.5(2) ?
C21 O22 C23 90.7(3) yes
O21 C21 O22 125.7(4) ?
O21 C21 C22 138.5(4) ?
O22 C21 C22 95.8(3) yes
C21 C22 C23 85.0(3) yes
C21 C22 H22A 114.5(2) ?
C23 C22 H22A 114.5(2) ?
C21 C22 H22B 114.5(2) ?
C23 C22 H22B 114.5(2) ?
H22A C22 H22B 111.6 ?
C24 C23 O22 109.7(3) ?
C24 C23 C34 110.5(3) ?
O22 C23 C34 109.1(3) ?
C24 C23 C22 117.4(3) ?
O22 C23 C22 88.5(3) yes
C34 C23 C22 119.0(3) ?
C23 C24 C25 113.3(3) ?
C23 C24 H24A 108.9(2) ?
C25 C24 H24A 108.9(2) ?
C23 C24 H24B 108.9(2) ?
C25 C24 H24B 108.9(2) ?
H24A C24 H24B 107.7 ?
C26 C25 C30 117.9(4) ?
C26 C25 C24 121.2(4) ?
C30 C25 C24 120.8(4) ?
C25 C26 C27 120.5(4) ?
C25 C26 H26A 119.8(2) ?
C27 C26 H26A 119.8(3) ?
C28 C27 C26 120.4(4) ?
C28 C27 H27A 119.8(3) ?
C26 C27 H27A 119.8(3) ?
C29 C28 C27 120.0(4) ?
C29 C28 H28A 120.0(3) ?
C27 C28 H28A 120.0(3) ?
C28 C29 C30 119.3(4) ?
C28 C29 H29A 120.4(3) ?
C30 C29 H29A 120.4(3) ?
C29 C30 C25 122.0(4) ?
C29 C30 H30A 119.0(3) ?
C25 C30 H30A 119.0(2) ?
C35 C34 C23 113.6(3) ?
C35 C34 H34A 108.8(2) ?
C23 C34 H34A 108.8(2) ?
C35 C34 H34B 108.8(2) ?
C23 C34 H34B 108.8(2) ?
H34A C34 H34B 107.7 ?
C40 C35 C36 120.1(4) ?
C40 C35 C34 119.8(4) ?
C36 C35 C34 120.1(4) ?
C37 C36 C35 120.5(4) ?
C37 C36 H36A 119.8(3) ?
C35 C36 H36A 119.8(2) ?
C38 C37 C36 118.9(5) ?
C38 C37 H37A 120.5(3) ?
C36 C37 H37A 120.5(3) ?
C37 C38 C39 120.7(4) ?
C37 C38 H38A 119.6(3) ?
C39 C38 H38A 119.6(3) ?
C40 C39 C38 120.2(4) ?
C40 C39 H39A 119.9(3) ?
C38 C39 H39A 119.9(3) ?
C39 C40 C35 119.6(4) ?
C39 C40 H40A 120.2(3) ?
C35 C40 H40A 120.2(2) ?

loop_
_geom_bond_atom_site_label_1
_geom_bond_atom_site_label_2
_geom_bond_site_symmetry_2
_geom_bond_distance
_geom_bond_publ_flag
O1 C1 . 1.190(5) yes
O2 C1 . 1.392(5) yes
O2 C3 . 1.491(5) yes
C1 C2 . 1.509(5) yes
C2 C3 . 1.558(5) yes
C2 H2A . .97 ?
C2 H2B . .97 ?
C3 C14 . 1.511(5) ?
C3 C4 . 1.524(6) ?
C4 C5 . 1.494(5) ?
C4 H4A . .97 ?
C4 H4B . .97 ?
C5 C10 . 1.379(6) ?
C5 C6 . 1.388(6) ?
C6 C7 . 1.355(7) ?
C6 H6A . .93 ?
C7 C8 . 1.366(9) ?
C7 H7A . .93 ?
C8 C9 . 1.380(10) ?
C8 H8A . .93 ?
C9 C10 . 1.378(7) ?
C9 H9A . .93 ?
C10 H10A . .93 ?
C14 C15 . 1.513(6) ?
C14 H14A . .97 ?
C14 H14B . .97 ?
C15 C16 . 1.387(6) ?
C15 C20 . 1.397(6) ?
C16 C17 . 1.382(6) ?
C16 H16A . .93 ?
C17 C18 . 1.393(7) ?
C17 H17A . .93 ?
C18 C19 . 1.363(7) ?
C18 H18A . .93 ?
C19 C20 . 1.394(7) ?
C19 H19A . .93 ?
C20 H20A . .93 ?
O21 C21 . 1.198(5) yes
O22 C21 . 1.387(5) yes
O22 C23 . 1.514(5) yes
C21 C22 . 1.499(5) yes
C22 C23 . 1.558(5) yes
C22 H22A . .97 ?
C22 H22B . .97 ?
C23 C24 . 1.489(5) ?
C23 C34 . 1.531(5) ?
C24 C25 . 1.520(6) ?
C24 H24A . .97 ?
C24 H24B . .97 ?
C25 C26 . 1.375(6) ?
C25 C30 . 1.408(6) ?
C26 C27 . 1.402(6) ?
C26 H26A . .93 ?
C27 C28 . 1.387(7) ?
C27 H27A . .93 ?
C28 C29 . 1.375(7) ?
C28 H28A . .93 ?
C29 C30 . 1.385(7) ?
C29 H29A . .93 ?
C30 H30A . .93 ?
C34 C35 . 1.498(5) ?
C34 H34A . .97 ?
C34 H34B . .97 ?
C35 C40 . 1.376(6) ?
C35 C36 . 1.387(6) ?
C36 C37 . 1.377(6) ?
C36 H36A . .93 ?
C37 C38 . 1.376(7) ?
C37 H37A . .93 ?
C38 C39 . 1.382(8) ?
C38 H38A . .93 ?
C39 C40 . 1.370(6) ?
C39 H39A . .93 ?
C40 H40A . .93 ?

loop_
_geom_torsion_atom_site_label_1
_geom_torsion_atom_site_label_2
_geom_torsion_atom_site_label_3
_geom_torsion_atom_site_label_4
_geom_torsion
C3 O2 C1 O1 -178.2(4)
C3 O2 C1 C2 0.8(3)
O1 C1 C2 C3 178.0(5)
O2 C1 C2 C3 -0.7(3)
C1 O2 C3 C14 117.4(3)
C1 O2 C3 C4 -121.4(3)
C1 O2 C3 C2 -0.7(3)
C1 C2 C3 O2 0.7(2)
C1 C2 C3 C14 -110.8(3)
C1 C2 C3 C4 113.4(4)
O2 C3 C4 C5 55.9(5)
C14 C3 C4 C5 176.8(4)
C2 C3 C4 C5 -44.6(5)
C3 C4 C5 C10 97.6(5)
C3 C4 C5 C6 -82.5(5)
C10 C5 C6 C7 0.3(7)
C4 C5 C6 C7 -179.7(4)
C5 C6 C7 C8 -1.0(8)
C6 C7 C8 C9 1.1(8)
C7 C8 C9 C10 -0.4(8)
C8 C9 C10 C5 -0.4(8)
C6 C5 C10 C9 0.4(7)
C4 C5 C10 C9 -179.6(4)
O2 C3 C14 C15 -61.8(5)
C4 C3 C14 C15 176.9(4)
C2 C3 C14 C15 37.4(5)
C3 C14 C15 C16 82.1(5)
C3 C14 C15 C20 -95.3(4)
C20 C15 C16 C17 -0.3(6)
C14 C15 C16 C17 -177.8(4)
C15 C16 C17 C18 0.7(7)
C16 C17 C18 C19 -0.8(7)
C17 C18 C19 C20 0.5(7)
C18 C19 C20 C15 -0.1(7)
C16 C15 C20 C19 0.0(6)
C14 C15 C20 C19 177.4(4)
C23 O22 C21 O21 178.5(4)
C23 O22 C21 C22 -1.5(3)
O21 C21 C22 C23 -178.5(5)
O22 C21 C22 C23 1.5(3)
C21 O22 C23 C24 -117.2(3)
C21 O22 C23 C34 121.7(3)
C21 O22 C23 C22 1.5(2)
C21 C22 C23 C24 110.1(3)
C21 C22 C23 O22 -1.4(2)
C21 C22 C23 C34 -112.4(3)
O22 C23 C24 C25 62.2(4)
C34 C23 C24 C25 -177.5(3)
C22 C23 C24 C25 -36.6(5)
C23 C24 C25 C26 -81.8(4)
C23 C24 C25 C30 95.3(4)
C30 C25 C26 C27 -0.4(5)
C24 C25 C26 C27 176.8(4)
C25 C26 C27 C28 0.2(6)
C26 C27 C28 C29 0.4(6)
C27 C28 C29 C30 -0.8(6)
C28 C29 C30 C25 0.6(6)
C26 C25 C30 C29 0.0(6)
C24 C25 C30 C29 -177.2(4)
C24 C23 C34 C35 -178.2(3)
O22 C23 C34 C35 -57.6(4)
C22 C23 C34 C35 41.6(5)
C23 C34 C35 C40 -95.8(4)
C23 C34 C35 C36 83.7(5)
C40 C35 C36 C37 0.5(6)
C34 C35 C36 C37 -179.0(4)
C35 C36 C37 C38 -0.6(6)
C36 C37 C38 C39 0.6(7)
C37 C38 C39 C40 -0.4(7)
C38 C39 C40 C35 0.3(7)
C36 C35 C40 C39 -0.3(6)
C34 C35 C40 C39 179.2(4)

loop_
_cod_related_entry_id
_cod_related_entry_database
_cod_related_entry_code
1 ChemSpider 24729093
